data_1568053
loop_
_publ_author_name
'Gransbury, Gemma K.'
'R&#xe9;ant, Benjamin L L'
'Wooles, Ashley J.'
'Emerson-King, Jack'
'Chilton, Nicholas F.'
'Liddle, Stephen T.'
'Mills, David P.'

_publ_section_title
;
 Electronic structure comparisons of isostructural early d- and f-block
 metal(iii) bis(cyclopentadienyl) silanide complexes.
;
_journal_issue 3
_journal_name_full 'Chemical science'
_journal_page_first 621
_journal_page_last 634
_journal_paper_doi 10.1039/d2sc04526e
_journal_volume 14
_journal_year 2023
_chemical_formula_moiety 'C31 H69 Si8 Zr'
_chemical_formula_sum 'C31 H69 Si8 Zr'
_chemical_formula_weight 757.80
_chemical_name_systematic '[Zr(Cp'')2{Si(SiMe3)3}]'
_chemical_properties_physical Air-sensitive,Moisture-sensitive
_space_group_crystal_system orthorhombic
_space_group_IT_number 33
_space_group_name_Hall 'P 2c -2n'
_space_group_name_H-M_alt 'P n a 21'
_atom_sites_solution_hydrogens geom
_atom_sites_solution_primary dual
_atom_sites_solution_secondary difmap
_audit_creation_date 2020-12-09
_audit_creation_method
;
Olex2 1.2
(compiled 2018.05.29 svn.r3508 for OlexSys, GUI svn.r5506)
;
_audit_update_record
;
2022-08-08 deposited with the CCDC.	2022-12-06 downloaded from the CCDC.
;
_cell_angle_alpha 90
_cell_angle_beta 90
_cell_angle_gamma 90
_cell_formula_units_Z 8
_cell_length_a 37.0378(4)
_cell_length_b 11.77080(10)
_cell_length_c 20.1996(3)
_cell_measurement_reflns_used 22918
_cell_measurement_temperature 100(2)
_cell_measurement_theta_max 75.3430
_cell_measurement_theta_min 3.9210
_cell_volume 8806.31(18)
_computing_cell_refinement 'CrysAlisPro 1.171.39.27b (Rigaku OD, 2015)'
_computing_data_collection 'CrysAlisPro 1.171.39.27b (Rigaku OD, 2015)'
_computing_data_reduction 'CrysAlisPro 1.171.39.27b (Rigaku OD, 2015)'
_computing_molecular_graphics 'Olex2 (Dolomanov et al., 2009)'
_computing_publication_material 'Olex2 (Dolomanov et al., 2009)'
_computing_structure_refinement 'ShelXL (Sheldrick, 2015)'
_computing_structure_solution 'ShelXT (Sheldrick, 2015)'
_diffrn_ambient_environment N~2~
_diffrn_ambient_temperature 100(2)
_diffrn_detector 'CCD plate'
_diffrn_measured_fraction_theta_full 0.984
_diffrn_measured_fraction_theta_max 0.961
_diffrn_measurement_details
;
List of Runs (angles in degrees, time in seconds):

  # Type    Start    End  Width  t~exp~   \w     \q     \k     \f   Frames
#--------------------------------------------------------------------------
  1  \w     54.00  81.00   1.00    1.00    --   44.70  60.00-120.00   27
  2  \w     89.00 134.00   1.00    1.00    --   44.70  60.00  90.00   45
  3  \w    -44.00  65.00   1.00    1.00    --   44.70  60.00 -60.00  109
  4  \w     63.00 125.00   1.00    1.00    --   44.70  30.00 -60.00   62
  5  \w    -45.00  53.00   1.00    1.00    --   44.70  60.00-120.00   98
  6  \w    -11.00  16.00   1.00    1.00    --   44.70  60.00  90.00   27
  7  \w     82.00 131.00   1.00    1.00    --  108.20  50.00  30.00   49
  8  \w     83.00 197.00   1.00    1.00    --  108.20  50.00 -90.00  114
  9  \w     26.00  52.00   1.00    1.00    --  108.20  50.00  60.00   26
 10  \w     62.00 197.00   1.00    1.00    --  108.20  50.00 -30.00  135
 11  \w     19.00 198.00   1.00    1.00    --  108.20   0.00-150.00  179
 12  \w    133.00 198.00   1.00    1.00    --  108.20  50.00  30.00   65
 13  \w    112.00 156.00   1.00    1.00    --  108.20  50.00 -60.00   44
 14  \w    103.00 162.00   1.00    1.00    --  108.20  50.00  60.00   59
;
_diffrn_measurement_device 'four-circle diffractometer'
_diffrn_measurement_device_type 'XtaLAB AFC11 (RINC): quarter-chi single'
_diffrn_measurement_method '\w scans'
_diffrn_orient_matrix_type 'CrysAlisPro convention (1999,Acta A55,543-557)'
_diffrn_orient_matrix_UB_11 -0.0414330000
_diffrn_orient_matrix_UB_12 -0.0109002000
_diffrn_orient_matrix_UB_13 -0.0011861000
_diffrn_orient_matrix_UB_21 0.0034517000
_diffrn_orient_matrix_UB_22 -0.1304616000
_diffrn_orient_matrix_UB_23 -0.0011430000
_diffrn_orient_matrix_UB_31 -0.0005339000
_diffrn_orient_matrix_UB_32 -0.0020679000
_diffrn_orient_matrix_UB_33 0.0762453000
_diffrn_radiation_monochromator graphite
_diffrn_radiation_probe x-ray
_diffrn_radiation_type CuK\a
_diffrn_radiation_wavelength 1.54184
_diffrn_reflns_av_R_equivalents 0.0393
_diffrn_reflns_av_unetI/netI 0.0367
_diffrn_reflns_Laue_measured_fraction_full 0.984
_diffrn_reflns_Laue_measured_fraction_max 0.961
_diffrn_reflns_limit_h_max 45
_diffrn_reflns_limit_h_min -46
_diffrn_reflns_limit_k_max 14
_diffrn_reflns_limit_k_min -14
_diffrn_reflns_limit_l_max 22
_diffrn_reflns_limit_l_min -18
_diffrn_reflns_number 57189
_diffrn_reflns_point_group_measured_fraction_full 0.826
_diffrn_reflns_point_group_measured_fraction_max 0.788
_diffrn_reflns_theta_full 67.684
_diffrn_reflns_theta_max 76.347
_diffrn_reflns_theta_min 2.386
_diffrn_source 'fine-focus sealed X-ray tube'
_diffrn_source_type 'Enhance (Cu) X-ray Source'
_exptl_absorpt_coefficient_mu 4.260
_exptl_absorpt_correction_T_max 1.000
_exptl_absorpt_correction_T_min 0.420
_exptl_absorpt_correction_type gaussian
_exptl_absorpt_process_details
;
CrysAlisPro 1.171.39.27b (Rigaku Oxford Diffraction, 2015)
Numerical absorption correction based on gaussian integration over
			a multifaceted crystal model
Empirical absorption correction using spherical harmonics,
 implemented in SCALE3 ABSPACK scaling algorithm.
;
_exptl_crystal_colour 'clear dark red'
_exptl_crystal_colour_lustre clear
_exptl_crystal_colour_modifier dark
_exptl_crystal_colour_primary red
_exptl_crystal_density_diffrn 1.143
_exptl_crystal_description needle
_exptl_crystal_F_000 3256
_exptl_crystal_preparation -
_exptl_crystal_recrystallization_method 'Crystallised from concentrated pentane solution at -25 oC'
_exptl_crystal_size_max 0.249
_exptl_crystal_size_mid 0.106
_exptl_crystal_size_min 0.065
_refine_diff_density_max 1.684
_refine_diff_density_min -0.716
_refine_diff_density_rms 0.075
_refine_ls_abs_structure_details
;
 Refined as an inversion twin.
;
_refine_ls_abs_structure_Flack 0.480(13)
_refine_ls_extinction_method none
_refine_ls_goodness_of_fit_ref 1.045
_refine_ls_hydrogen_treatment constr
_refine_ls_matrix_type full
_refine_ls_number_parameters 764
_refine_ls_number_reflns 14550
_refine_ls_number_restraints 1
_refine_ls_restrained_S_all 1.045
_refine_ls_R_factor_all 0.0425
_refine_ls_R_factor_gt 0.0398
_refine_ls_shift/su_max 0.000
_refine_ls_shift/su_mean 0.000
_refine_ls_structure_factor_coef Fsqd
_refine_ls_weighting_details 'w=1/[\s^2^(Fo^2^)+(0.0560P)^2^+11.3200P] where P=(Fo^2^+2Fc^2^)/3'
_refine_ls_weighting_scheme calc
_refine_ls_wR_factor_gt 0.1029
_refine_ls_wR_factor_ref 0.1045
_reflns_Friedel_coverage 0.593
_reflns_Friedel_fraction_full 0.659
_reflns_Friedel_fraction_max 0.604
_reflns_number_gt 13759
_reflns_number_total 14550
_reflns_threshold_expression 'I > 2\s(I)'
_cod_data_source_file d2sc04526e2.cif
_cod_data_source_block 3-Zr
_cod_depositor_comments 'Adding full bibliography for 1568047--1568055.cif.'
_cod_database_code 1568053
_manchester_internal_diff_code ldpm172
_manchester_internal_coll_client IV
_manchester_internal_coll_user IV
_manchester_internal_coll_date 27/11/2020
_manchester_internal_process_date 27/11/2020
_manchester_internal_process_user BR
_manchester_internal_solution_date 09/12/2020
_manchester_internal_solution_user BR
_manchester_internal_refinement_date 09/12/2020
_manchester_internal_refinement_user BR
_manchester_internal_validation_date 15/12/2020
_manchester_internal_validation_user AW
_manchester_internal_archive_date 15/12/2020
_manchester_internal_archive_user AW
_shelx_shelxl_version_number 2018/3
_chemical_oxdiff_formula 'Zr1 Si8 C31'
_shelx_space_group_comment
;
The symmetry employed for this shelxl refinement is uniquely defined
by the following loop, which should always be used as a source of
symmetry information in preference to the above space-group names.
They are only intended as comments.
;
_shelx_estimated_absorpt_t_max 0.769
_shelx_estimated_absorpt_t_min 0.417
_reflns_odcompleteness_completeness 97.93
_reflns_odcompleteness_iscentric 1
_reflns_odcompleteness_theta 68.13
_olex2_refinement_description
;
1. Twinned data refinement
 Scales: 0.52
 0.48
2. Fixed Uiso
 At 1.2 times of:
  All C(H) groups
 At 1.5 times of:
  All C(H,H,H) groups
3.a Aromatic/amide H refined with riding coordinates:
 C14(H14), C15(H15), C20(H20), C21(H21), C26(H26), C27(H27), C45(H45),
 C46(H46), C51(H51), C52(H52), C57(H57), C58(H58)
3.b Idealised Me refined as rotating group:
 C1(H1A,H1B,H1C), C2(H2A,H2B,H2C), C3(H3A,H3B,H3C), C4(H4A,H4B,H4C), C5(H5A,
 H5B,H5C), C6(H6A,H6B,H6C), C7(H7A,H7B,H7C), C8(H8A,H8B,H8C), C9(H9A,H9B,H9C),
 C10(H10A,H10B,H10C), C11(H11A,H11B,H11C), C12(H12A,H12B,H12C), C17(H17A,H17B,
 H17C), C18(H18A,H18B,H18C), C19(H19A,H19B,H19C), C23(H23A,H23B,H23C), C24(H24A,
 H24B,H24C), C25(H25A,H25B,H25C), C29(H29A,H29B,H29C), C30(H30A,H30B,H30C),
 C31(H31A,H31B,H31C), C32(H32A,H32B,H32C), C33(H33A,H33B,H33C), C34(H34A,H34B,
 H34C), C35(H35A,H35B,H35C), C36(H36A,H36B,H36C), C37(H37A,H37B,H37C), C38(H38A,
 H38B,H38C), C39(H39A,H39B,H39C), C40(H40A,H40B,H40C), C41(H41A,H41B,H41C),
 C42(H42A,H42B,H42C), C43(H43A,H43B,H43C), C48(H48A,H48B,H48C), C49(H49A,H49B,
 H49C), C50(H50A,H50B,H50C), C54(H54A,H54B,H54C), C55(H55A,H55B,H55C), C56(H56A,
 H56B,H56C), C60(H60A,H60B,H60C), C61(H61A,H61B,H61C), C62(H62A,H62B,H62C)
;
_olex2_exptl_crystal_mounting_method 'Mounted from fomblin oil'
_olex2_submission_original_sample_id BR4.352
_olex2_submission_special_instructions 'No special instructions were received'
_oxdiff_exptl_absorpt_empirical_details
;
Empirical correction (ABSPACK) includes:
- Absorption correction using spherical harmonics
- Frame scaling
;
_oxdiff_exptl_absorpt_empirical_full_max 1.492
_oxdiff_exptl_absorpt_empirical_full_min 0.696

loop_
_space_group_symop_operation_xyz
'x, y, z'
'-x, -y, z+1/2'
'x+1/2, -y+1/2, z'
'-x+1/2, y+1/2, z+1/2'

loop_
_atom_site_label
_atom_site_type_symbol
_atom_site_fract_x
_atom_site_fract_y
_atom_site_fract_z
_atom_site_U_iso_or_equiv
_atom_site_adp_type
_atom_site_occupancy
_atom_site_site_symmetry_order
_atom_site_calc_flag
_atom_site_refinement_flags_posn
_atom_site_refinement_flags_adp
_atom_site_refinement_flags_occupancy
_atom_site_disorder_assembly
_atom_site_disorder_group
Zr1 Zr 0.24680(2) 0.75353(4) 0.61050(3) 0.02045(10) Uani 1 1 d . . . . .
Si1 Si 0.25103(4) 0.88212(12) 0.73281(9) 0.0234(3) Uani 1 1 d . . . . .
Si2 Si 0.30125(5) 1.00823(14) 0.73534(10) 0.0343(4) Uani 1 1 d . . . . .
Si3 Si 0.26254(5) 0.77209(15) 0.82793(10) 0.0364(4) Uani 1 1 d . . . . .
Si4 Si 0.20477(5) 1.00014(14) 0.77470(10) 0.0354(4) Uani 1 1 d . . . . .
Si5 Si 0.30683(4) 0.87284(13) 0.45766(9) 0.0281(3) Uani 1 1 d . . . . .
Si6 Si 0.29974(4) 0.45182(13) 0.60297(9) 0.0285(3) Uani 1 1 d . . . . .
Si7 Si 0.17112(4) 0.53609(13) 0.67242(8) 0.0275(3) Uani 1 1 d . . . . .
Si8 Si 0.17717(4) 0.97096(13) 0.53061(8) 0.0268(3) Uani 1 1 d . . . . .
C1 C 0.3014(2) 1.1185(6) 0.8034(4) 0.0432(17) Uani 1 1 d . . . . .
H1A H 0.280336 1.168237 0.798450 0.065 Uiso 1 1 calc GR . . . .
H1B H 0.323506 1.163858 0.800581 0.065 Uiso 1 1 calc GR . . . .
H1C H 0.300354 1.080493 0.846566 0.065 Uiso 1 1 calc GR . . . .
C2 C 0.30110(18) 1.0946(5) 0.6563(3) 0.0349(14) Uani 1 1 d . . . . .
H2A H 0.297725 1.043881 0.618350 0.052 Uiso 1 1 calc GR . . . .
H2B H 0.324165 1.134703 0.651897 0.052 Uiso 1 1 calc GR . . . .
H2C H 0.281350 1.149925 0.657805 0.052 Uiso 1 1 calc GR . . . .
C3 C 0.34586(17) 0.9284(6) 0.7432(4) 0.0418(16) Uani 1 1 d . . . . .
H3A H 0.347582 0.894343 0.787334 0.063 Uiso 1 1 calc GR . . . .
H3B H 0.365958 0.981362 0.736636 0.063 Uiso 1 1 calc GR . . . .
H3C H 0.346958 0.868434 0.709568 0.063 Uiso 1 1 calc GR . . . .
C4 C 0.28885(19) 0.8488(6) 0.8954(4) 0.0439(16) Uani 1 1 d . . . . .
H4A H 0.312545 0.871309 0.878274 0.066 Uiso 1 1 calc GR . . . .
H4B H 0.292046 0.798043 0.933421 0.066 Uiso 1 1 calc GR . . . .
H4C H 0.275496 0.916630 0.909327 0.066 Uiso 1 1 calc GR . . . .
C5 C 0.2905(2) 0.6449(6) 0.8099(4) 0.0466(18) Uani 1 1 d . . . . .
H5A H 0.279305 0.601125 0.774106 0.070 Uiso 1 1 calc GR . . . .
H5B H 0.292146 0.597545 0.849723 0.070 Uiso 1 1 calc GR . . . .
H5C H 0.314731 0.668843 0.796472 0.070 Uiso 1 1 calc GR . . . .
C6 C 0.21919(19) 0.7182(6) 0.8664(4) 0.0477(18) Uani 1 1 d . . . . .
H6A H 0.201651 0.780399 0.868974 0.072 Uiso 1 1 calc GR . . . .
H6B H 0.224172 0.689618 0.911081 0.072 Uiso 1 1 calc GR . . . .
H6C H 0.209307 0.656731 0.839202 0.072 Uiso 1 1 calc GR . . . .
C7 C 0.21247(19) 1.0356(6) 0.8649(3) 0.0425(16) Uani 1 1 d . . . . .
H7A H 0.212824 0.965362 0.890996 0.064 Uiso 1 1 calc GR . . . .
H7B H 0.192941 1.084785 0.880767 0.064 Uiso 1 1 calc GR . . . .
H7C H 0.235622 1.074996 0.869833 0.064 Uiso 1 1 calc GR . . . .
C8 C 0.15806(16) 0.9348(6) 0.7758(4) 0.0376(14) Uani 1 1 d . . . . .
H8A H 0.149621 0.923936 0.730259 0.056 Uiso 1 1 calc GR . . . .
H8B H 0.141416 0.985477 0.799283 0.056 Uiso 1 1 calc GR . . . .
H8C H 0.158957 0.861235 0.798440 0.056 Uiso 1 1 calc GR . . . .
C9 C 0.2017(2) 1.1404(6) 0.7293(4) 0.0469(17) Uani 1 1 d . . . . .
H9A H 0.225062 1.179455 0.731711 0.070 Uiso 1 1 calc GR . . . .
H9B H 0.183095 1.187797 0.749929 0.070 Uiso 1 1 calc GR . . . .
H9C H 0.195456 1.126631 0.682902 0.070 Uiso 1 1 calc GR . . . .
C10 C 0.32263(17) 1.0166(5) 0.4839(3) 0.0358(14) Uani 1 1 d . . . . .
H10A H 0.332403 1.057208 0.445476 0.054 Uiso 1 1 calc GR . . . .
H10B H 0.341485 1.008636 0.517575 0.054 Uiso 1 1 calc GR . . . .
H10C H 0.302291 1.059486 0.502277 0.054 Uiso 1 1 calc GR . . . .
C11 C 0.26610(16) 0.8819(5) 0.4033(3) 0.0348(14) Uani 1 1 d . . . . .
H11A H 0.246051 0.915443 0.428218 0.052 Uiso 1 1 calc GR . . . .
H11B H 0.259347 0.805489 0.388505 0.052 Uiso 1 1 calc GR . . . .
H11C H 0.271540 0.929396 0.364764 0.052 Uiso 1 1 calc GR . . . .
C12 C 0.34467(15) 0.8072(6) 0.4087(3) 0.0383(15) Uani 1 1 d . . . . .
H12A H 0.353999 0.862708 0.376891 0.057 Uiso 1 1 calc GR . . . .
H12B H 0.335645 0.740399 0.384922 0.057 Uiso 1 1 calc GR . . . .
H12C H 0.364069 0.784166 0.438867 0.057 Uiso 1 1 calc GR . . . .
C13 C 0.29839(14) 0.7815(5) 0.5319(3) 0.0230(11) Uani 1 1 d . . . . .
C14 C 0.31301(14) 0.7976(5) 0.5969(3) 0.0254(12) Uani 1 1 d . . . . .
H14 H 0.322608 0.866934 0.613368 0.030 Uiso 1 1 calc R . . . .
C15 C 0.31104(13) 0.6960(4) 0.6325(3) 0.0229(11) Uani 1 1 d . . . . .
H15 H 0.319175 0.685540 0.676714 0.027 Uiso 1 1 calc R . . . .
C16 C 0.29506(15) 0.6110(5) 0.5926(3) 0.0264(12) Uani 1 1 d . . . . .
C17 C 0.30716(18) 0.4120(5) 0.6907(4) 0.0386(15) Uani 1 1 d . . . . .
H17A H 0.324573 0.464426 0.710783 0.058 Uiso 1 1 calc GR . . . .
H17B H 0.316594 0.334331 0.693017 0.058 Uiso 1 1 calc GR . . . .
H17C H 0.284227 0.416257 0.714826 0.058 Uiso 1 1 calc GR . . . .
C18 C 0.26083(19) 0.3739(5) 0.5653(4) 0.0363(15) Uani 1 1 d . . . . .
H18A H 0.238821 0.390407 0.590484 0.054 Uiso 1 1 calc GR . . . .
H18B H 0.265622 0.292041 0.566480 0.054 Uiso 1 1 calc GR . . . .
H18C H 0.257666 0.398410 0.519343 0.054 Uiso 1 1 calc GR . . . .
C19 C 0.34026(19) 0.4110(6) 0.5542(5) 0.052(2) Uani 1 1 d . . . . .
H19A H 0.336735 0.432278 0.507795 0.078 Uiso 1 1 calc GR . . . .
H19B H 0.343919 0.328680 0.557381 0.078 Uiso 1 1 calc GR . . . .
H19C H 0.361494 0.450372 0.571863 0.078 Uiso 1 1 calc GR . . . .
C20 C 0.28803(14) 0.6638(5) 0.5305(3) 0.0259(12) Uani 1 1 d . . . . .
H20 H 0.277876 0.626344 0.493229 0.031 Uiso 1 1 calc R . . . .
C21 C 0.18084(14) 0.7689(4) 0.6189(3) 0.0222(11) Uani 1 1 d . . . . .
H21 H 0.171279 0.806734 0.656553 0.027 Uiso 1 1 calc R . . . .
C22 C 0.18781(13) 0.6495(5) 0.6154(3) 0.0249(11) Uani 1 1 d . . . . .
C23 C 0.13538(17) 0.5979(6) 0.7264(3) 0.0382(14) Uani 1 1 d . . . . .
H23A H 0.146073 0.655409 0.755492 0.057 Uiso 1 1 calc GR . . . .
H23B H 0.124545 0.537585 0.753361 0.057 Uiso 1 1 calc GR . . . .
H23C H 0.116713 0.633099 0.698839 0.057 Uiso 1 1 calc GR . . . .
C24 C 0.15275(17) 0.4190(5) 0.6192(4) 0.0381(15) Uani 1 1 d . . . . .
H24A H 0.132166 0.447423 0.593645 0.057 Uiso 1 1 calc GR . . . .
H24B H 0.144873 0.355842 0.647365 0.057 Uiso 1 1 calc GR . . . .
H24C H 0.171607 0.392505 0.588907 0.057 Uiso 1 1 calc GR . . . .
C25 C 0.20669(18) 0.4761(6) 0.7269(3) 0.0393(15) Uani 1 1 d . . . . .
H25A H 0.225478 0.440602 0.699718 0.059 Uiso 1 1 calc GR . . . .
H25B H 0.196010 0.418908 0.756265 0.059 Uiso 1 1 calc GR . . . .
H25C H 0.217366 0.537008 0.753565 0.059 Uiso 1 1 calc GR . . . .
C26 C 0.20156(15) 0.6313(5) 0.5506(3) 0.0264(12) Uani 1 1 d . . . . .
H26 H 0.208931 0.560126 0.533010 0.032 Uiso 1 1 calc R . . . .
C27 C 0.20253(14) 0.7368(5) 0.5161(3) 0.0243(12) Uani 1 1 d . . . . .
H27 H 0.210319 0.746632 0.471673 0.029 Uiso 1 1 calc R . . . .
C28 C 0.19025(14) 0.8239(5) 0.5578(3) 0.0260(12) Uani 1 1 d . . . . .
C29 C 0.13905(18) 1.0213(6) 0.5826(4) 0.0419(16) Uani 1 1 d . . . . .
H29A H 0.118302 0.970623 0.576699 0.063 Uiso 1 1 calc GR . . . .
H29B H 0.132371 1.098551 0.569340 0.063 Uiso 1 1 calc GR . . . .
H29C H 0.146364 1.021214 0.629235 0.063 Uiso 1 1 calc GR . . . .
C30 C 0.16071(17) 0.9598(6) 0.4435(3) 0.0375(14) Uani 1 1 d . . . . .
H30A H 0.179471 0.925076 0.415895 0.056 Uiso 1 1 calc GR . . . .
H30B H 0.155111 1.035864 0.426565 0.056 Uiso 1 1 calc GR . . . .
H30C H 0.138903 0.912722 0.442200 0.056 Uiso 1 1 calc GR . . . .
C31 C 0.21518(18) 1.0739(5) 0.5358(4) 0.0382(15) Uani 1 1 d . . . . .
H31A H 0.226902 1.067152 0.579143 0.057 Uiso 1 1 calc GR . . . .
H31B H 0.205908 1.151239 0.530214 0.057 Uiso 1 1 calc GR . . . .
H31C H 0.232763 1.057401 0.500855 0.057 Uiso 1 1 calc GR . . . .
Zr2 Zr 0.00218(2) 0.88096(3) 0.38942(3) 0.02088(10) Uani 1 1 d . . . . .
Si9 Si 0.00034(4) 0.76361(13) 0.26299(9) 0.0237(3) Uani 1 1 d . . . . .
Si10 Si 0.04885(4) 0.75639(13) 0.18704(8) 0.0271(3) Uani 1 1 d . . . . .
Si11 Si -0.04739(4) 0.82352(13) 0.19334(8) 0.0263(3) Uani 1 1 d . . . . .
Si12 Si -0.01294(4) 0.56771(13) 0.27258(8) 0.0286(3) Uani 1 1 d . . . . .
Si13 Si 0.07313(4) 0.66615(13) 0.47236(9) 0.0301(3) Uani 1 1 d . . . . .
Si14 Si 0.07499(4) 1.10017(13) 0.32789(8) 0.0269(3) Uani 1 1 d . . . . .
Si15 Si -0.05323(4) 1.17829(12) 0.39919(8) 0.0257(3) Uani 1 1 d . . . . .
Si16 Si -0.05684(4) 0.75063(12) 0.53946(8) 0.0256(3) Uani 1 1 d . . . . .
C32 C 0.09493(17) 0.7253(6) 0.2237(4) 0.0383(15) Uani 1 1 d . . . . .
H32A H 0.101894 0.787140 0.253519 0.057 Uiso 1 1 calc GR . . . .
H32B H 0.112729 0.718790 0.187977 0.057 Uiso 1 1 calc GR . . . .
H32C H 0.093985 0.653760 0.248472 0.057 Uiso 1 1 calc GR . . . .
C33 C 0.05252(17) 0.8942(5) 0.1395(3) 0.0350(14) Uani 1 1 d . . . . .
H33A H 0.029789 0.908851 0.116210 0.052 Uiso 1 1 calc GR . . . .
H33B H 0.072244 0.888663 0.107350 0.052 Uiso 1 1 calc GR . . . .
H33C H 0.057431 0.956569 0.170383 0.052 Uiso 1 1 calc GR . . . .
C34 C 0.04403(19) 0.6427(5) 0.1215(3) 0.0396(15) Uani 1 1 d . . . . .
H34A H 0.048761 0.568103 0.141209 0.059 Uiso 1 1 calc GR . . . .
H34B H 0.061374 0.656835 0.085817 0.059 Uiso 1 1 calc GR . . . .
H34C H 0.019453 0.644310 0.103568 0.059 Uiso 1 1 calc GR . . . .
C35 C -0.04685(16) 0.9824(5) 0.1837(3) 0.0326(13) Uani 1 1 d . . . . .
H35A H -0.044219 1.018040 0.227266 0.049 Uiso 1 1 calc GR . . . .
H35B H -0.069516 1.007437 0.163334 0.049 Uiso 1 1 calc GR . . . .
H35C H -0.026534 1.004582 0.155407 0.049 Uiso 1 1 calc GR . . . .
C36 C -0.09286(16) 0.7791(5) 0.2270(3) 0.0300(12) Uani 1 1 d . . . . .
H36A H -0.094545 0.696048 0.227064 0.045 Uiso 1 1 calc GR . . . .
H36B H -0.112016 0.810708 0.199025 0.045 Uiso 1 1 calc GR . . . .
H36C H -0.095596 0.807634 0.272285 0.045 Uiso 1 1 calc GR . . . .
C37 C -0.04672(17) 0.7678(6) 0.1057(3) 0.0372(14) Uani 1 1 d . . . . .
H37A H -0.025505 0.797771 0.082497 0.056 Uiso 1 1 calc GR . . . .
H37B H -0.068677 0.792217 0.082597 0.056 Uiso 1 1 calc GR . . . .
H37C H -0.045641 0.684669 0.106367 0.056 Uiso 1 1 calc GR . . . .
C38 C -0.03424(18) 0.4997(5) 0.1973(3) 0.0371(14) Uani 1 1 d . . . . .
H38A H -0.057575 0.535809 0.188308 0.056 Uiso 1 1 calc GR . . . .
H38B H -0.037882 0.418473 0.205569 0.056 Uiso 1 1 calc GR . . . .
H38C H -0.018306 0.509597 0.158999 0.056 Uiso 1 1 calc GR . . . .
C39 C -0.04646(18) 0.5436(5) 0.3410(3) 0.0361(14) Uani 1 1 d . . . . .
H39A H -0.037650 0.579199 0.381792 0.054 Uiso 1 1 calc GR . . . .
H39B H -0.049475 0.461776 0.348258 0.054 Uiso 1 1 calc GR . . . .
H39C H -0.069730 0.577102 0.328733 0.054 Uiso 1 1 calc GR . . . .
C40 C 0.02920(19) 0.4834(5) 0.2911(4) 0.0409(15) Uani 1 1 d . . . . .
H40A H 0.044215 0.479100 0.251274 0.061 Uiso 1 1 calc GR . . . .
H40B H 0.022491 0.406517 0.305136 0.061 Uiso 1 1 calc GR . . . .
H40C H 0.042764 0.520771 0.326640 0.061 Uiso 1 1 calc GR . . . .
C41 C 0.11033(18) 0.6169(6) 0.4172(4) 0.0451(17) Uani 1 1 d . . . . .
H41A H 0.117738 0.540148 0.430264 0.068 Uiso 1 1 calc GR . . . .
H41B H 0.130937 0.668672 0.421212 0.068 Uiso 1 1 calc GR . . . .
H41C H 0.101878 0.615950 0.371273 0.068 Uiso 1 1 calc GR . . . .
C42 C 0.03613(17) 0.5575(5) 0.4733(4) 0.0389(15) Uani 1 1 d . . . . .
H42A H 0.024563 0.554757 0.429647 0.058 Uiso 1 1 calc GR . . . .
H42B H 0.018184 0.578119 0.506813 0.058 Uiso 1 1 calc GR . . . .
H42C H 0.046303 0.482772 0.483760 0.058 Uiso 1 1 calc GR . . . .
C43 C 0.09039(19) 0.6840(6) 0.5584(4) 0.0449(17) Uani 1 1 d . . . . .
H43A H 0.095340 0.609149 0.577665 0.067 Uiso 1 1 calc GR . . . .
H43B H 0.072236 0.723304 0.585228 0.067 Uiso 1 1 calc GR . . . .
H43C H 0.112685 0.728792 0.557553 0.067 Uiso 1 1 calc GR . . . .
C44 C 0.05865(14) 0.8121(5) 0.4436(3) 0.0265(12) Uani 1 1 d . . . . .
C45 C 0.04517(15) 0.8994(5) 0.4854(3) 0.0285(13) Uani 1 1 d . . . . .
H45 H 0.036827 0.889104 0.529461 0.034 Uiso 1 1 calc R . . . .
C46 C 0.04612(14) 1.0032(5) 0.4513(3) 0.0270(12) Uani 1 1 d . . . . .
H46 H 0.038338 1.074160 0.468644 0.032 Uiso 1 1 calc R . . . .
C47 C 0.06055(13) 0.9858(4) 0.3868(3) 0.0254(11) Uani 1 1 d . . . . .
C48 C 0.09145(18) 1.2239(5) 0.3778(4) 0.0386(15) Uani 1 1 d . . . . .
H48A H 0.072247 1.249330 0.407730 0.058 Uiso 1 1 calc GR . . . .
H48B H 0.098165 1.286119 0.348075 0.058 Uiso 1 1 calc GR . . . .
H48C H 0.112557 1.200829 0.403845 0.058 Uiso 1 1 calc GR . . . .
C49 C 0.03761(15) 1.1471(5) 0.2725(3) 0.0356(14) Uani 1 1 d . . . . .
H49A H 0.026975 1.080752 0.250616 0.053 Uiso 1 1 calc GR . . . .
H49B H 0.047133 1.199342 0.238997 0.053 Uiso 1 1 calc GR . . . .
H49C H 0.019083 1.185855 0.298744 0.053 Uiso 1 1 calc GR . . . .
C50 C 0.11235(15) 1.0442(5) 0.2759(3) 0.0329(13) Uani 1 1 d . . . . .
H50A H 0.131781 1.016175 0.304506 0.049 Uiso 1 1 calc GR . . . .
H50B H 0.121635 1.105029 0.247499 0.049 Uiso 1 1 calc GR . . . .
H50C H 0.103337 0.981872 0.248318 0.049 Uiso 1 1 calc GR . . . .
C51 C 0.06804(14) 0.8664(4) 0.3837(3) 0.0255(11) Uani 1 1 d . . . . .
H51 H 0.078010 0.828792 0.346357 0.031 Uiso 1 1 calc R . . . .
C52 C -0.03996(14) 0.9630(4) 0.4698(3) 0.0235(11) Uani 1 1 d . . . . .
H52 H -0.029897 0.998323 0.507814 0.028 Uiso 1 1 calc R . . . .
C53 C -0.04759(14) 1.0205(5) 0.4102(3) 0.0245(11) Uani 1 1 d . . . . .
C54 C -0.01394(17) 1.2582(5) 0.4338(3) 0.0321(14) Uani 1 1 d . . . . .
H54A H -0.008207 1.228994 0.478029 0.048 Uiso 1 1 calc GR . . . .
H54B H -0.020011 1.339042 0.436848 0.048 Uiso 1 1 calc GR . . . .
H54C H 0.007018 1.248392 0.404751 0.048 Uiso 1 1 calc GR . . . .
C55 C -0.09432(17) 1.2213(5) 0.4471(4) 0.0384(15) Uani 1 1 d . . . . .
H55A H -0.115453 1.180992 0.429667 0.058 Uiso 1 1 calc GR . . . .
H55B H -0.098015 1.303358 0.442703 0.058 Uiso 1 1 calc GR . . . .
H55C H -0.091011 1.201898 0.493852 0.058 Uiso 1 1 calc GR . . . .
C56 C -0.06221(17) 1.2122(5) 0.3106(3) 0.0327(13) Uani 1 1 d . . . . .
H56A H -0.040532 1.196530 0.284319 0.049 Uiso 1 1 calc GR . . . .
H56B H -0.068593 1.292722 0.306400 0.049 Uiso 1 1 calc GR . . . .
H56C H -0.082222 1.165341 0.294466 0.049 Uiso 1 1 calc GR . . . .
C57 C -0.06249(14) 0.9366(5) 0.3678(3) 0.0256(12) Uani 1 1 d . . . . .
H57 H -0.070457 0.949247 0.323724 0.031 Uiso 1 1 calc R . . . .
C58 C -0.06363(14) 0.8325(4) 0.4011(3) 0.0244(11) Uani 1 1 d . . . . .
H58 H -0.072699 0.763711 0.382911 0.029 Uiso 1 1 calc R . . . .
C59 C -0.04923(13) 0.8445(4) 0.4661(3) 0.0247(11) Uani 1 1 d . . . . .
C60 C -0.01750(17) 0.7515(5) 0.5975(3) 0.0332(14) Uani 1 1 d . . . . .
H60A H 0.004055 0.724090 0.574337 0.050 Uiso 1 1 calc GR . . . .
H60B H -0.022636 0.701837 0.635276 0.050 Uiso 1 1 calc GR . . . .
H60C H -0.013292 0.829116 0.613317 0.050 Uiso 1 1 calc GR . . . .
C61 C -0.09634(17) 0.8112(5) 0.5846(3) 0.0350(14) Uani 1 1 d . . . . .
H61A H -0.090898 0.889338 0.598042 0.053 Uiso 1 1 calc GR . . . .
H61B H -0.101368 0.765112 0.623887 0.053 Uiso 1 1 calc GR . . . .
H61C H -0.117500 0.811032 0.555434 0.053 Uiso 1 1 calc GR . . . .
C62 C -0.06826(17) 0.6026(5) 0.5149(3) 0.0325(13) Uani 1 1 d . . . . .
H62A H -0.085007 0.604144 0.477345 0.049 Uiso 1 1 calc GR . . . .
H62B H -0.079623 0.563409 0.552284 0.049 Uiso 1 1 calc GR . . . .
H62C H -0.046176 0.562358 0.502133 0.049 Uiso 1 1 calc GR . . . .

loop_
_atom_site_aniso_label
_atom_site_aniso_U_11
_atom_site_aniso_U_22
_atom_site_aniso_U_33
_atom_site_aniso_U_23
_atom_site_aniso_U_13
_atom_site_aniso_U_12
Zr1 0.01960(19) 0.02060(19) 0.0212(2) -0.00080(17) -0.0002(2) 0.00004(15)
Si1 0.0249(7) 0.0224(7) 0.0230(9) -0.0031(6) -0.0010(6) 0.0014(5)
Si2 0.0355(8) 0.0311(8) 0.0365(10) -0.0021(7) -0.0035(7) -0.0026(6)
Si3 0.0412(9) 0.0346(9) 0.0333(10) 0.0024(7) 0.0022(8) 0.0038(7)
Si4 0.0369(8) 0.0332(9) 0.0360(10) -0.0058(7) 0.0009(7) 0.0059(7)
Si5 0.0267(8) 0.0314(8) 0.0263(9) 0.0025(7) 0.0032(6) -0.0014(6)
Si6 0.0272(7) 0.0216(7) 0.0367(10) -0.0032(7) -0.0024(7) 0.0018(5)
Si7 0.0271(7) 0.0278(8) 0.0276(9) 0.0056(6) 0.0000(6) -0.0027(6)
Si8 0.0247(7) 0.0245(7) 0.0312(9) 0.0055(6) -0.0009(6) 0.0022(6)
C1 0.058(4) 0.036(4) 0.036(4) -0.014(3) 0.003(3) -0.012(3)
C2 0.048(4) 0.018(3) 0.039(4) 0.002(3) 0.001(3) -0.004(2)
C3 0.033(3) 0.045(4) 0.047(4) -0.007(3) -0.004(3) -0.002(3)
C4 0.052(4) 0.049(4) 0.032(4) -0.001(3) -0.003(3) 0.010(3)
C5 0.049(4) 0.042(4) 0.049(5) 0.009(3) 0.007(3) 0.014(3)
C6 0.049(4) 0.046(4) 0.048(5) 0.008(3) 0.005(3) -0.002(3)
C7 0.045(4) 0.049(4) 0.033(4) -0.015(3) 0.001(3) 0.013(3)
C8 0.031(3) 0.041(3) 0.040(4) -0.006(3) 0.004(3) 0.003(3)
C9 0.054(4) 0.037(4) 0.049(5) -0.003(3) -0.003(4) 0.010(3)
C10 0.038(3) 0.033(3) 0.037(4) 0.007(3) 0.001(3) -0.004(2)
C11 0.038(3) 0.041(3) 0.025(4) 0.007(3) 0.003(3) -0.002(3)
C12 0.027(3) 0.050(4) 0.038(4) -0.001(3) 0.010(3) -0.006(3)
C13 0.018(2) 0.024(3) 0.026(3) 0.000(2) 0.004(2) -0.0012(19)
C14 0.025(3) 0.026(3) 0.025(3) -0.005(2) 0.002(2) 0.000(2)
C15 0.022(2) 0.023(3) 0.024(3) 0.001(2) 0.003(2) 0.0020(19)
C16 0.029(3) 0.025(3) 0.025(3) 0.002(2) 0.000(2) -0.001(2)
C17 0.043(3) 0.028(3) 0.046(4) -0.001(3) -0.013(3) 0.005(3)
C18 0.045(4) 0.025(3) 0.039(4) -0.002(3) -0.010(3) -0.001(3)
C19 0.042(4) 0.029(3) 0.086(6) -0.007(4) 0.013(4) 0.010(3)
C20 0.024(3) 0.026(3) 0.027(3) 0.002(2) -0.001(2) -0.003(2)
C21 0.027(2) 0.021(2) 0.019(3) -0.001(2) -0.001(2) 0.0009(19)
C22 0.022(2) 0.027(3) 0.026(3) 0.003(2) -0.004(2) -0.0010(19)
C23 0.040(3) 0.042(4) 0.033(4) 0.004(3) 0.005(3) -0.003(3)
C24 0.039(3) 0.031(3) 0.044(4) 0.005(3) 0.000(3) -0.010(2)
C25 0.045(4) 0.043(4) 0.030(4) 0.006(3) -0.003(3) 0.003(3)
C26 0.028(3) 0.023(3) 0.029(3) 0.000(2) -0.002(2) -0.002(2)
C27 0.020(2) 0.028(3) 0.025(3) -0.001(2) -0.005(2) -0.004(2)
C28 0.021(2) 0.030(3) 0.027(3) 0.003(2) -0.002(2) -0.005(2)
C29 0.042(3) 0.038(4) 0.046(4) 0.009(3) 0.007(3) 0.010(3)
C30 0.036(3) 0.039(3) 0.037(4) 0.007(3) -0.009(3) -0.003(3)
C31 0.040(3) 0.030(3) 0.045(4) 0.002(3) 0.003(3) -0.004(3)
Zr2 0.02008(19) 0.02146(19) 0.0211(2) -0.00045(18) -0.00083(18) -0.00004(15)
Si9 0.0257(8) 0.0217(7) 0.0238(9) -0.0009(6) 0.0000(6) 0.0004(5)
Si10 0.0280(7) 0.0278(7) 0.0256(9) -0.0018(6) 0.0051(6) 0.0016(6)
Si11 0.0281(7) 0.0271(7) 0.0237(8) -0.0003(6) -0.0033(6) -0.0011(6)
Si12 0.0377(8) 0.0213(7) 0.0268(9) -0.0001(6) 0.0011(7) -0.0008(6)
Si13 0.0264(7) 0.0287(8) 0.0351(10) 0.0048(7) -0.0030(7) 0.0031(6)
Si14 0.0248(7) 0.0257(7) 0.0303(9) 0.0032(6) -0.0015(6) -0.0028(6)
Si15 0.0276(7) 0.0212(7) 0.0284(9) 0.0024(6) 0.0008(6) 0.0013(5)
Si16 0.0281(8) 0.0244(8) 0.0244(9) 0.0037(6) 0.0021(6) -0.0003(6)
C32 0.033(3) 0.044(4) 0.038(4) -0.003(3) 0.006(3) 0.007(3)
C33 0.038(3) 0.031(3) 0.036(4) 0.001(3) 0.006(3) -0.006(2)
C34 0.051(4) 0.035(3) 0.033(4) -0.006(3) 0.008(3) 0.000(3)
C35 0.031(3) 0.032(3) 0.034(4) 0.004(3) -0.006(3) 0.000(2)
C36 0.035(3) 0.027(3) 0.028(3) -0.002(2) -0.004(2) -0.001(2)
C37 0.046(3) 0.042(4) 0.024(3) 0.001(3) -0.005(3) 0.004(3)
C38 0.054(4) 0.025(3) 0.032(4) -0.006(3) 0.004(3) -0.009(3)
C39 0.049(4) 0.024(3) 0.035(4) -0.001(3) 0.002(3) -0.004(3)
C40 0.051(4) 0.031(3) 0.041(4) 0.002(3) 0.002(3) 0.005(3)
C41 0.038(3) 0.041(4) 0.056(5) 0.007(3) 0.005(3) 0.009(3)
C42 0.038(3) 0.033(3) 0.045(4) 0.002(3) 0.001(3) -0.002(3)
C43 0.041(4) 0.046(4) 0.048(4) 0.016(3) -0.016(3) -0.004(3)
C44 0.020(2) 0.026(3) 0.034(3) 0.003(2) -0.006(2) -0.005(2)
C45 0.022(3) 0.034(3) 0.029(3) 0.001(2) -0.005(2) -0.001(2)
C46 0.027(3) 0.026(3) 0.029(3) -0.001(2) -0.005(2) -0.002(2)
C47 0.023(2) 0.025(3) 0.028(3) 0.000(2) -0.002(2) 0.0006(19)
C48 0.038(3) 0.033(3) 0.044(4) 0.003(3) -0.003(3) -0.008(3)
C49 0.030(3) 0.040(3) 0.037(4) 0.003(3) 0.000(3) 0.002(2)
C50 0.028(3) 0.035(3) 0.036(4) 0.003(3) 0.001(3) -0.003(2)
C51 0.025(2) 0.026(3) 0.025(3) -0.002(2) 0.003(2) -0.001(2)
C52 0.023(2) 0.022(3) 0.026(3) -0.001(2) 0.001(2) 0.002(2)
C53 0.025(2) 0.023(3) 0.026(3) 0.001(2) -0.001(2) -0.001(2)
C54 0.036(3) 0.025(3) 0.035(4) -0.002(2) -0.001(3) 0.007(2)
C55 0.034(3) 0.029(3) 0.052(4) 0.001(3) 0.011(3) 0.009(2)
C56 0.038(3) 0.023(3) 0.037(4) 0.005(3) -0.003(3) -0.004(2)
C57 0.023(3) 0.026(3) 0.028(3) 0.000(2) 0.000(2) 0.000(2)
C58 0.026(2) 0.022(3) 0.025(3) -0.001(2) 0.002(2) -0.0012(19)
C59 0.018(2) 0.021(2) 0.035(3) 0.003(2) 0.005(2) 0.0012(19)
C60 0.036(3) 0.037(3) 0.026(4) 0.006(2) 0.001(3) 0.000(2)
C61 0.035(3) 0.032(3) 0.037(4) 0.001(3) 0.009(3) -0.001(3)
C62 0.037(3) 0.030(3) 0.031(3) 0.008(2) 0.000(3) -0.003(2)

loop_
_atom_type_symbol
_atom_type_description
_atom_type_scat_dispersion_real
_atom_type_scat_dispersion_imag
_atom_type_scat_source
C C 0.0181 0.0091 'International Tables Vol C Tables 4.2.6.8 and 6.1.1.4'
H H 0.0000 0.0000 'International Tables Vol C Tables 4.2.6.8 and 6.1.1.4'
Si Si 0.2541 0.3302 'International Tables Vol C Tables 4.2.6.8 and 6.1.1.4'
Zr Zr -0.1862 2.2449 'International Tables Vol C Tables 4.2.6.8 and 6.1.1.4'

loop_
_exptl_crystal_face_index_h
_exptl_crystal_face_index_k
_exptl_crystal_face_index_l
_exptl_crystal_face_perp_dist
-23 2 0 0.0324
23 -2 0 0.0324
1 0 -13 0.1225
-1 0 13 0.1225
-6 -7 0 0.0576
6 7 0 0.0486

loop_
_geom_angle_atom_site_label_1
_geom_angle_atom_site_label_2
_geom_angle_atom_site_label_3
_geom_angle
_geom_angle_site_symmetry_1
_geom_angle_site_symmetry_3
_geom_angle_publ_flag
C13 Zr1 Si1 115.45(13) . . ?
C13 Zr1 C14 33.12(18) . . ?
C13 Zr1 C15 54.95(18) . . ?
C13 Zr1 C22 138.93(19) . . ?
C13 Zr1 C26 106.13(19) . . ?
C13 Zr1 C27 91.56(19) . . ?
C14 Zr1 Si1 86.14(13) . . ?
C14 Zr1 C27 124.48(19) . . ?
C15 Zr1 Si1 86.50(13) . . ?
C15 Zr1 C14 32.23(17) . . ?
C15 Zr1 C26 124.12(18) . . ?
C15 Zr1 C27 136.72(19) . . ?
C16 Zr1 Si1 116.02(14) . . ?
C16 Zr1 C13 56.38(18) . . ?
C16 Zr1 C14 54.69(18) . . ?
C16 Zr1 C15 32.92(18) . . ?
C16 Zr1 C22 107.67(18) . . ?
C16 Zr1 C26 91.31(19) . . ?
C16 Zr1 C27 107.79(19) . . ?
C16 Zr1 C28 140.3(2) . . ?
C20 Zr1 Si1 138.54(13) . . ?
C20 Zr1 C13 33.64(17) . . ?
C20 Zr1 C14 54.10(18) . . ?
C20 Zr1 C15 54.08(19) . . ?
C20 Zr1 C16 33.49(19) . . ?
C20 Zr1 C22 110.91(19) . . ?
C20 Zr1 C26 81.49(19) . . ?
C20 Zr1 C27 82.73(19) . . ?
C20 Zr1 C28 112.55(19) . . ?
C21 Zr1 Si1 87.51(13) . . ?
C21 Zr1 C13 142.45(19) . . ?
C21 Zr1 C14 163.73(18) . . ?
C21 Zr1 C15 161.69(18) . . ?
C21 Zr1 C16 141.03(17) . . ?
C21 Zr1 C20 133.95(19) . . ?
C21 Zr1 C22 33.50(17) . . ?
C21 Zr1 C26 54.08(18) . . ?
C21 Zr1 C27 53.93(19) . . ?
C21 Zr1 C28 33.76(19) . . ?
C22 Zr1 Si1 105.55(14) . . ?
C22 Zr1 C14 162.27(18) . . ?
C22 Zr1 C15 133.34(17) . . ?
C22 Zr1 C26 32.87(19) . . ?
C22 Zr1 C27 54.91(19) . . ?
C26 Zr1 Si1 138.00(14) . . ?
C26 Zr1 C14 135.43(19) . . ?
C26 Zr1 C27 32.81(18) . . ?
C27 Zr1 Si1 136.01(14) . . ?
C28 Zr1 Si1 103.65(14) . . ?
C28 Zr1 C13 109.07(19) . . ?
C28 Zr1 C14 134.65(18) . . ?
C28 Zr1 C15 163.95(19) . . ?
C28 Zr1 C22 56.40(18) . . ?
C28 Zr1 C26 54.90(18) . . ?
C28 Zr1 C27 32.47(19) . . ?
Si2 Si1 Zr1 112.69(8) . . ?
Si3 Si1 Zr1 114.67(7) . . ?
Si3 Si1 Si2 100.59(9) . . ?
Si3 Si1 Si4 99.35(9) . . ?
Si4 Si1 Zr1 124.93(8) . . ?
Si4 Si1 Si2 101.09(8) . . ?
C1 Si2 Si1 116.5(2) . . ?
C1 Si2 C2 104.2(3) . . ?
C1 Si2 C3 106.0(3) . . ?
C2 Si2 Si1 108.3(2) . . ?
C2 Si2 C3 109.7(3) . . ?
C3 Si2 Si1 111.8(2) . . ?
C4 Si3 Si1 114.6(2) . . ?
C5 Si3 Si1 112.6(3) . . ?
C5 Si3 C4 103.7(3) . . ?
C5 Si3 C6 106.4(3) . . ?
C6 Si3 Si1 111.5(3) . . ?
C6 Si3 C4 107.4(4) . . ?
C7 Si4 Si1 111.4(2) . . ?
C7 Si4 C8 102.5(3) . . ?
C8 Si4 Si1 115.3(2) . . ?
C9 Si4 Si1 112.5(3) . . ?
C9 Si4 C7 106.4(3) . . ?
C9 Si4 C8 107.8(3) . . ?
C10 Si5 C11 111.6(3) . . ?
C10 Si5 C12 106.7(3) . . ?
C10 Si5 C13 110.2(3) . . ?
C11 Si5 C12 108.4(3) . . ?
C11 Si5 C13 111.6(3) . . ?
C13 Si5 C12 108.0(3) . . ?
C17 Si6 C16 111.7(3) . . ?
C17 Si6 C18 112.3(3) . . ?
C17 Si6 C19 108.8(4) . . ?
C18 Si6 C16 111.7(3) . . ?
C19 Si6 C16 105.8(3) . . ?
C19 Si6 C18 106.3(4) . . ?
C22 Si7 C24 107.0(3) . . ?
C23 Si7 C22 108.5(3) . . ?
C23 Si7 C24 111.4(3) . . ?
C25 Si7 C22 113.7(3) . . ?
C25 Si7 C23 107.8(3) . . ?
C25 Si7 C24 108.5(3) . . ?
C29 Si8 C28 108.9(3) . . ?
C29 Si8 C30 107.9(3) . . ?
C29 Si8 C31 109.6(3) . . ?
C30 Si8 C28 107.1(3) . . ?
C31 Si8 C28 112.8(3) . . ?
C31 Si8 C30 110.3(3) . . ?
Si2 C1 H1A 109.5 . . ?
Si2 C1 H1B 109.5 . . ?
Si2 C1 H1C 109.5 . . ?
H1A C1 H1B 109.5 . . ?
H1A C1 H1C 109.5 . . ?
H1B C1 H1C 109.5 . . ?
Si2 C2 H2A 109.5 . . ?
Si2 C2 H2B 109.5 . . ?
Si2 C2 H2C 109.5 . . ?
H2A C2 H2B 109.5 . . ?
H2A C2 H2C 109.5 . . ?
H2B C2 H2C 109.5 . . ?
Si2 C3 H3A 109.5 . . ?
Si2 C3 H3B 109.5 . . ?
Si2 C3 H3C 109.5 . . ?
H3A C3 H3B 109.5 . . ?
H3A C3 H3C 109.5 . . ?
H3B C3 H3C 109.5 . . ?
Si3 C4 H4A 109.5 . . ?
Si3 C4 H4B 109.5 . . ?
Si3 C4 H4C 109.5 . . ?
H4A C4 H4B 109.5 . . ?
H4A C4 H4C 109.5 . . ?
H4B C4 H4C 109.5 . . ?
Si3 C5 H5A 109.5 . . ?
Si3 C5 H5B 109.5 . . ?
Si3 C5 H5C 109.5 . . ?
H5A C5 H5B 109.5 . . ?
H5A C5 H5C 109.5 . . ?
H5B C5 H5C 109.5 . . ?
Si3 C6 H6A 109.5 . . ?
Si3 C6 H6B 109.5 . . ?
Si3 C6 H6C 109.5 . . ?
H6A C6 H6B 109.5 . . ?
H6A C6 H6C 109.5 . . ?
H6B C6 H6C 109.5 . . ?
Si4 C7 H7A 109.5 . . ?
Si4 C7 H7B 109.5 . . ?
Si4 C7 H7C 109.5 . . ?
H7A C7 H7B 109.5 . . ?
H7A C7 H7C 109.5 . . ?
H7B C7 H7C 109.5 . . ?
Si4 C8 H8A 109.5 . . ?
Si4 C8 H8B 109.5 . . ?
Si4 C8 H8C 109.5 . . ?
H8A C8 H8B 109.5 . . ?
H8A C8 H8C 109.5 . . ?
H8B C8 H8C 109.5 . . ?
Si4 C9 H9A 109.5 . . ?
Si4 C9 H9B 109.5 . . ?
Si4 C9 H9C 109.5 . . ?
H9A C9 H9B 109.5 . . ?
H9A C9 H9C 109.5 . . ?
H9B C9 H9C 109.5 . . ?
Si5 C10 H10A 109.5 . . ?
Si5 C10 H10B 109.5 . . ?
Si5 C10 H10C 109.5 . . ?
H10A C10 H10B 109.5 . . ?
H10A C10 H10C 109.5 . . ?
H10B C10 H10C 109.5 . . ?
Si5 C11 H11A 109.5 . . ?
Si5 C11 H11B 109.5 . . ?
Si5 C11 H11C 109.5 . . ?
H11A C11 H11B 109.5 . . ?
H11A C11 H11C 109.5 . . ?
H11B C11 H11C 109.5 . . ?
Si5 C12 H12A 109.5 . . ?
Si5 C12 H12B 109.5 . . ?
Si5 C12 H12C 109.5 . . ?
H12A C12 H12B 109.5 . . ?
H12A C12 H12C 109.5 . . ?
H12B C12 H12C 109.5 . . ?
Si5 C13 Zr1 135.3(3) . . ?
C14 C13 Zr1 74.1(3) . . ?
C14 C13 Si5 126.5(4) . . ?
C14 C13 C20 104.3(5) . . ?
C20 C13 Zr1 71.5(3) . . ?
C20 C13 Si5 125.6(4) . . ?
Zr1 C14 H14 120.2 . . ?
C13 C14 Zr1 72.8(3) . . ?
C13 C14 H14 125.1 . . ?
C15 C14 Zr1 73.6(3) . . ?
C15 C14 C13 109.8(5) . . ?
C15 C14 H14 125.1 . . ?
Zr1 C15 H15 120.1 . . ?
C14 C15 Zr1 74.2(3) . . ?
C14 C15 H15 125.3 . . ?
C14 C15 C16 109.5(5) . . ?
C16 C15 Zr1 72.2(3) . . ?
C16 C15 H15 125.3 . . ?
Si6 C16 Zr1 136.1(3) . . ?
C15 C16 Zr1 74.9(3) . . ?
C15 C16 Si6 126.7(4) . . ?
C15 C16 C20 105.7(5) . . ?
C20 C16 Zr1 72.6(3) . . ?
C20 C16 Si6 123.1(4) . . ?
Si6 C17 H17A 109.5 . . ?
Si6 C17 H17B 109.5 . . ?
Si6 C17 H17C 109.5 . . ?
H17A C17 H17B 109.5 . . ?
H17A C17 H17C 109.5 . . ?
H17B C17 H17C 109.5 . . ?
Si6 C18 H18A 109.5 . . ?
Si6 C18 H18B 109.5 . . ?
Si6 C18 H18C 109.5 . . ?
H18A C18 H18B 109.5 . . ?
H18A C18 H18C 109.5 . . ?
H18B C18 H18C 109.5 . . ?
Si6 C19 H19A 109.5 . . ?
Si6 C19 H19B 109.5 . . ?
Si6 C19 H19C 109.5 . . ?
H19A C19 H19B 109.5 . . ?
H19A C19 H19C 109.5 . . ?
H19B C19 H19C 109.5 . . ?
Zr1 C20 H20 118.3 . . ?
C13 C20 Zr1 74.9(3) . . ?
C13 C20 H20 124.6 . . ?
C16 C20 Zr1 73.9(3) . . ?
C16 C20 C13 110.7(5) . . ?
C16 C20 H20 124.6 . . ?
Zr1 C21 H21 117.4 . . ?
C22 C21 Zr1 75.2(3) . . ?
C22 C21 H21 124.6 . . ?
C22 C21 C28 110.9(5) . . ?
C28 C21 Zr1 74.5(3) . . ?
C28 C21 H21 124.6 . . ?
Si7 C22 Zr1 131.5(3) . . ?
C21 C22 Zr1 71.3(3) . . ?
C21 C22 Si7 127.7(4) . . ?
C26 C22 Zr1 74.0(3) . . ?
C26 C22 Si7 125.4(4) . . ?
C26 C22 C21 104.9(5) . . ?
Si7 C23 H23A 109.5 . . ?
Si7 C23 H23B 109.5 . . ?
Si7 C23 H23C 109.5 . . ?
H23A C23 H23B 109.5 . . ?
H23A C23 H23C 109.5 . . ?
H23B C23 H23C 109.5 . . ?
Si7 C24 H24A 109.5 . . ?
Si7 C24 H24B 109.5 . . ?
Si7 C24 H24C 109.5 . . ?
H24A C24 H24B 109.5 . . ?
H24A C24 H24C 109.5 . . ?
H24B C24 H24C 109.5 . . ?
Si7 C25 H25A 109.5 . . ?
Si7 C25 H25B 109.5 . . ?
Si7 C25 H25C 109.5 . . ?
H25A C25 H25B 109.5 . . ?
H25A C25 H25C 109.5 . . ?
H25B C25 H25C 109.5 . . ?
Zr1 C26 H26 119.5 . . ?
C22 C26 Zr1 73.1(3) . . ?
C22 C26 H26 125.4 . . ?
C22 C26 C27 109.2(5) . . ?
C27 C26 Zr1 73.7(3) . . ?
C27 C26 H26 125.4 . . ?
Zr1 C27 H27 120.5 . . ?
C26 C27 Zr1 73.4(3) . . ?
C26 C27 H27 125.2 . . ?
C28 C27 Zr1 72.6(3) . . ?
C28 C27 C26 109.6(5) . . ?
C28 C27 H27 125.2 . . ?
Si8 C28 Zr1 130.4(3) . . ?
C21 C28 Zr1 71.7(3) . . ?
C21 C28 Si8 127.1(4) . . ?
C27 C28 Zr1 75.0(3) . . ?
C27 C28 Si8 125.6(4) . . ?
C27 C28 C21 105.4(5) . . ?
Si8 C29 H29A 109.5 . . ?
Si8 C29 H29B 109.5 . . ?
Si8 C29 H29C 109.5 . . ?
H29A C29 H29B 109.5 . . ?
H29A C29 H29C 109.5 . . ?
H29B C29 H29C 109.5 . . ?
Si8 C30 H30A 109.5 . . ?
Si8 C30 H30B 109.5 . . ?
Si8 C30 H30C 109.5 . . ?
H30A C30 H30B 109.5 . . ?
H30A C30 H30C 109.5 . . ?
H30B C30 H30C 109.5 . . ?
Si8 C31 H31A 109.5 . . ?
Si8 C31 H31B 109.5 . . ?
Si8 C31 H31C 109.5 . . ?
H31A C31 H31B 109.5 . . ?
H31A C31 H31C 109.5 . . ?
H31B C31 H31C 109.5 . . ?
C44 Zr2 Si9 104.53(15) . . ?
C44 Zr2 C45 32.91(19) . . ?
C44 Zr2 C46 54.81(18) . . ?
C44 Zr2 C53 139.13(19) . . ?
C44 Zr2 C57 163.01(19) . . ?
C44 Zr2 C58 134.24(18) . . ?
C45 Zr2 Si9 137.12(14) . . ?
C45 Zr2 C57 135.36(19) . . ?
C46 Zr2 Si9 136.63(14) . . ?
C46 Zr2 C45 32.43(18) . . ?
C46 Zr2 C57 123.63(18) . . ?
C46 Zr2 C58 135.48(19) . . ?
C47 Zr2 Si9 103.73(15) . . ?
C47 Zr2 C44 56.14(18) . . ?
C47 Zr2 C45 54.9(2) . . ?
C47 Zr2 C46 33.1(2) . . ?
C47 Zr2 C53 108.51(17) . . ?
C47 Zr2 C57 133.82(18) . . ?
C47 Zr2 C58 162.97(17) . . ?
C47 Zr2 C59 139.7(2) . . ?
C51 Zr2 Si9 87.07(15) . . ?
C51 Zr2 C44 33.2(2) . . ?
C51 Zr2 C45 54.0(2) . . ?
C51 Zr2 C46 54.32(19) . . ?
C51 Zr2 C47 33.75(17) . . ?
C51 Zr2 C52 133.9(2) . . ?
C51 Zr2 C53 141.92(17) . . ?
C51 Zr2 C57 163.08(19) . . ?
C51 Zr2 C58 162.64(18) . . ?
C51 Zr2 C59 141.1(2) . . ?
C52 Zr2 Si9 139.03(13) . . ?
C52 Zr2 C44 111.8(2) . . ?
C52 Zr2 C45 81.89(19) . . ?
C52 Zr2 C46 81.77(19) . . ?
C52 Zr2 C47 111.83(18) . . ?
C52 Zr2 C53 33.01(18) . . ?
C52 Zr2 C57 53.63(19) . . ?
C52 Zr2 C58 53.84(18) . . ?
C52 Zr2 C59 33.83(17) . . ?
C53 Zr2 Si9 116.24(13) . . ?
C53 Zr2 C45 106.25(19) . . ?
C53 Zr2 C46 91.01(18) . . ?
C53 Zr2 C57 32.79(18) . . ?
C53 Zr2 C58 54.52(17) . . ?
C57 Zr2 Si9 87.09(14) . . ?
C58 Zr2 Si9 87.22(13) . . ?
C58 Zr2 C45 124.1(2) . . ?
C58 Zr2 C57 32.24(17) . . ?
C59 Zr2 Si9 116.54(14) . . ?
C59 Zr2 C44 108.17(19) . . ?
C59 Zr2 C45 91.1(2) . . ?
C59 Zr2 C46 106.55(19) . . ?
C59 Zr2 C53 56.37(17) . . ?
C59 Zr2 C57 54.99(18) . . ?
C59 Zr2 C58 33.07(19) . . ?
Si10 Si9 Zr2 124.74(7) . . ?
Si10 Si9 Si11 101.10(9) . . ?
Si10 Si9 Si12 100.15(8) . . ?
Si11 Si9 Zr2 113.49(7) . . ?
Si12 Si9 Zr2 113.36(8) . . ?
Si12 Si9 Si11 100.58(8) . . ?
C32 Si10 Si9 116.0(2) . . ?
C33 Si10 Si9 110.7(2) . . ?
C33 Si10 C32 107.4(3) . . ?
C33 Si10 C34 105.0(3) . . ?
C34 Si10 Si9 114.1(2) . . ?
C34 Si10 C32 102.8(3) . . ?
C35 Si11 Si9 110.5(2) . . ?
C35 Si11 C36 108.8(3) . . ?
C35 Si11 C37 104.3(3) . . ?
C36 Si11 Si9 111.7(2) . . ?
C37 Si11 Si9 116.4(2) . . ?
C37 Si11 C36 104.6(3) . . ?
C38 Si12 Si9 115.7(2) . . ?
C39 Si12 Si9 110.2(2) . . ?
C39 Si12 C38 104.6(3) . . ?
C39 Si12 C40 108.7(3) . . ?
C40 Si12 Si9 110.9(2) . . ?
C40 Si12 C38 106.4(3) . . ?
C41 Si13 C42 109.5(3) . . ?
C41 Si13 C44 108.0(3) . . ?
C42 Si13 C44 114.6(3) . . ?
C43 Si13 C41 109.8(3) . . ?
C43 Si13 C42 108.6(3) . . ?
C43 Si13 C44 106.3(3) . . ?
C48 Si14 C47 108.0(3) . . ?
C49 Si14 C47 112.5(3) . . ?
C49 Si14 C48 109.6(3) . . ?
C50 Si14 C47 108.5(3) . . ?
C50 Si14 C48 109.7(3) . . ?
C50 Si14 C49 108.6(3) . . ?
C54 Si15 C53 111.5(3) . . ?
C54 Si15 C55 107.7(3) . . ?
C55 Si15 C53 107.2(3) . . ?
C56 Si15 C53 110.2(3) . . ?
C56 Si15 C54 113.0(3) . . ?
C56 Si15 C55 107.0(3) . . ?
C59 Si16 C60 112.1(3) . . ?
C61 Si16 C59 106.2(3) . . ?
C61 Si16 C60 107.6(3) . . ?
C62 Si16 C59 112.1(3) . . ?
C62 Si16 C60 110.5(3) . . ?
C62 Si16 C61 108.1(3) . . ?
Si10 C32 H32A 109.5 . . ?
Si10 C32 H32B 109.5 . . ?
Si10 C32 H32C 109.5 . . ?
H32A C32 H32B 109.5 . . ?
H32A C32 H32C 109.5 . . ?
H32B C32 H32C 109.5 . . ?
Si10 C33 H33A 109.5 . . ?
Si10 C33 H33B 109.5 . . ?
Si10 C33 H33C 109.5 . . ?
H33A C33 H33B 109.5 . . ?
H33A C33 H33C 109.5 . . ?
H33B C33 H33C 109.5 . . ?
Si10 C34 H34A 109.5 . . ?
Si10 C34 H34B 109.5 . . ?
Si10 C34 H34C 109.5 . . ?
H34A C34 H34B 109.5 . . ?
H34A C34 H34C 109.5 . . ?
H34B C34 H34C 109.5 . . ?
Si11 C35 H35A 109.5 . . ?
Si11 C35 H35B 109.5 . . ?
Si11 C35 H35C 109.5 . . ?
H35A C35 H35B 109.5 . . ?
H35A C35 H35C 109.5 . . ?
H35B C35 H35C 109.5 . . ?
Si11 C36 H36A 109.5 . . ?
Si11 C36 H36B 109.5 . . ?
Si11 C36 H36C 109.5 . . ?
H36A C36 H36B 109.5 . . ?
H36A C36 H36C 109.5 . . ?
H36B C36 H36C 109.5 . . ?
Si11 C37 H37A 109.5 . . ?
Si11 C37 H37B 109.5 . . ?
Si11 C37 H37C 109.5 . . ?
H37A C37 H37B 109.5 . . ?
H37A C37 H37C 109.5 . . ?
H37B C37 H37C 109.5 . . ?
Si12 C38 H38A 109.5 . . ?
Si12 C38 H38B 109.5 . . ?
Si12 C38 H38C 109.5 . . ?
H38A C38 H38B 109.5 . . ?
H38A C38 H38C 109.5 . . ?
H38B C38 H38C 109.5 . . ?
Si12 C39 H39A 109.5 . . ?
Si12 C39 H39B 109.5 . . ?
Si12 C39 H39C 109.5 . . ?
H39A C39 H39B 109.5 . . ?
H39A C39 H39C 109.5 . . ?
H39B C39 H39C 109.5 . . ?
Si12 C40 H40A 109.5 . . ?
Si12 C40 H40B 109.5 . . ?
Si12 C40 H40C 109.5 . . ?
H40A C40 H40B 109.5 . . ?
H40A C40 H40C 109.5 . . ?
H40B C40 H40C 109.5 . . ?
Si13 C41 H41A 109.5 . . ?
Si13 C41 H41B 109.5 . . ?
Si13 C41 H41C 109.5 . . ?
H41A C41 H41B 109.5 . . ?
H41A C41 H41C 109.5 . . ?
H41B C41 H41C 109.5 . . ?
Si13 C42 H42A 109.5 . . ?
Si13 C42 H42B 109.5 . . ?
Si13 C42 H42C 109.5 . . ?
H42A C42 H42B 109.5 . . ?
H42A C42 H42C 109.5 . . ?
H42B C42 H42C 109.5 . . ?
Si13 C43 H43A 109.5 . . ?
Si13 C43 H43B 109.5 . . ?
Si13 C43 H43C 109.5 . . ?
H43A C43 H43B 109.5 . . ?
H43A C43 H43C 109.5 . . ?
H43B C43 H43C 109.5 . . ?
Si13 C44 Zr2 131.9(3) . . ?
C45 C44 Zr2 74.4(3) . . ?
C45 C44 Si13 125.1(5) . . ?
C51 C44 Zr2 71.5(3) . . ?
C51 C44 Si13 127.2(4) . . ?
C51 C44 C45 105.5(5) . . ?
Zr2 C45 H45 120.3 . . ?
C44 C45 Zr2 72.7(3) . . ?
C44 C45 H45 125.4 . . ?
C46 C45 Zr2 73.3(3) . . ?
C46 C45 C44 109.3(5) . . ?
C46 C45 H45 125.4 . . ?
Zr2 C46 H46 119.4 . . ?
C45 C46 Zr2 74.2(3) . . ?
C45 C46 H46 125.3 . . ?
C45 C46 C47 109.4(5) . . ?
C47 C46 Zr2 72.8(3) . . ?
C47 C46 H46 125.3 . . ?
Si14 C47 Zr2 128.1(3) . . ?
C46 C47 Zr2 74.1(3) . . ?
C46 C47 Si14 125.8(4) . . ?
C46 C47 C51 104.7(5) . . ?
C51 C47 Zr2 71.5(3) . . ?
C51 C47 Si14 128.4(5) . . ?
Si14 C48 H48A 109.5 . . ?
Si14 C48 H48B 109.5 . . ?
Si14 C48 H48C 109.5 . . ?
H48A C48 H48B 109.5 . . ?
H48A C48 H48C 109.5 . . ?
H48B C48 H48C 109.5 . . ?
Si14 C49 H49A 109.5 . . ?
Si14 C49 H49B 109.5 . . ?
Si14 C49 H49C 109.5 . . ?
H49A C49 H49B 109.5 . . ?
H49A C49 H49C 109.5 . . ?
H49B C49 H49C 109.5 . . ?
Si14 C50 H50A 109.5 . . ?
Si14 C50 H50B 109.5 . . ?
Si14 C50 H50C 109.5 . . ?
H50A C50 H50B 109.5 . . ?
H50A C50 H50C 109.5 . . ?
H50B C50 H50C 109.5 . . ?
Zr2 C51 H51 117.2 . . ?
C44 C51 Zr2 75.3(3) . . ?
C44 C51 C47 111.1(5) . . ?
C44 C51 H51 124.5 . . ?
C47 C51 Zr2 74.7(3) . . ?
C47 C51 H51 124.5 . . ?
Zr2 C52 H52 117.3 . . ?
C53 C52 Zr2 75.6(3) . . ?
C53 C52 H52 124.0 . . ?
C53 C52 C59 112.0(5) . . ?
C59 C52 Zr2 74.7(3) . . ?
C59 C52 H52 124.0 . . ?
Si15 C53 Zr2 135.2(3) . . ?
C52 C53 Zr2 71.4(3) . . ?
C52 C53 Si15 126.7(4) . . ?
C52 C53 C57 105.0(5) . . ?
C57 C53 Zr2 74.3(3) . . ?
C57 C53 Si15 124.9(4) . . ?
Si15 C54 H54A 109.5 . . ?
Si15 C54 H54B 109.5 . . ?
Si15 C54 H54C 109.5 . . ?
H54A C54 H54B 109.5 . . ?
H54A C54 H54C 109.5 . . ?
H54B C54 H54C 109.5 . . ?
Si15 C55 H55A 109.5 . . ?
Si15 C55 H55B 109.5 . . ?
Si15 C55 H55C 109.5 . . ?
H55A C55 H55B 109.5 . . ?
H55A C55 H55C 109.5 . . ?
H55B C55 H55C 109.5 . . ?
Si15 C56 H56A 109.5 . . ?
Si15 C56 H56B 109.5 . . ?
Si15 C56 H56C 109.5 . . ?
H56A C56 H56B 109.5 . . ?
H56A C56 H56C 109.5 . . ?
H56B C56 H56C 109.5 . . ?
Zr2 C57 H57 119.9 . . ?
C53 C57 Zr2 72.9(3) . . ?
C53 C57 H57 125.3 . . ?
C58 C57 Zr2 73.6(3) . . ?
C58 C57 C53 109.4(5) . . ?
C58 C57 H57 125.3 . . ?
Zr2 C58 H58 120.0 . . ?
C57 C58 Zr2 74.2(3) . . ?
C57 C58 H58 124.9 . . ?
C57 C58 C59 110.1(5) . . ?
C59 C58 Zr2 72.6(3) . . ?
C59 C58 H58 124.9 . . ?
Si16 C59 Zr2 135.2(3) . . ?
C52 C59 Zr2 71.5(3) . . ?
C52 C59 Si16 124.6(5) . . ?
C58 C59 Zr2 74.4(3) . . ?
C58 C59 Si16 128.0(4) . . ?
C58 C59 C52 103.5(5) . . ?
Si16 C60 H60A 109.5 . . ?
Si16 C60 H60B 109.5 . . ?
Si16 C60 H60C 109.5 . . ?
H60A C60 H60B 109.5 . . ?
H60A C60 H60C 109.5 . . ?
H60B C60 H60C 109.5 . . ?
Si16 C61 H61A 109.5 . . ?
Si16 C61 H61B 109.5 . . ?
Si16 C61 H61C 109.5 . . ?
H61A C61 H61B 109.5 . . ?
H61A C61 H61C 109.5 . . ?
H61B C61 H61C 109.5 . . ?
Si16 C62 H62A 109.5 . . ?
Si16 C62 H62B 109.5 . . ?
Si16 C62 H62C 109.5 . . ?
H62A C62 H62B 109.5 . . ?
H62A C62 H62C 109.5 . . ?
H62B C62 H62C 109.5 . . ?

loop_
_geom_bond_atom_site_label_1
_geom_bond_atom_site_label_2
_geom_bond_distance
_geom_bond_site_symmetry_2
_geom_bond_publ_flag
Zr1 Si1 2.9015(17) . ?
Zr1 C13 2.505(5) . ?
Zr1 C14 2.521(5) . ?
Zr1 C15 2.514(5) . ?
Zr1 C16 2.478(6) . ?
Zr1 C20 2.461(6) . ?
Zr1 C21 2.456(5) . ?
Zr1 C22 2.507(5) . ?
Zr1 C26 2.519(6) . ?
Zr1 C27 2.522(6) . ?
Zr1 C28 2.492(5) . ?
Si1 Si2 2.380(2) . ?
Si1 Si3 2.356(2) . ?
Si1 Si4 2.362(2) . ?
Si2 C1 1.891(6) . ?
Si2 C2 1.892(7) . ?
Si2 C3 1.907(7) . ?
Si3 C4 1.904(7) . ?
Si3 C5 1.856(7) . ?
Si3 C6 1.894(7) . ?
Si4 C7 1.892(7) . ?
Si4 C8 1.893(6) . ?
Si4 C9 1.891(7) . ?
Si5 C10 1.867(6) . ?
Si5 C11 1.869(6) . ?
Si5 C12 1.881(6) . ?
Si5 C13 1.872(6) . ?
Si6 C16 1.893(6) . ?
Si6 C17 1.854(7) . ?
Si6 C18 1.870(7) . ?
Si6 C19 1.858(7) . ?
Si7 C22 1.868(6) . ?
Si7 C23 1.863(7) . ?
Si7 C24 1.875(7) . ?
Si7 C25 1.857(7) . ?
Si8 C28 1.880(6) . ?
Si8 C29 1.857(7) . ?
Si8 C30 1.867(7) . ?
Si8 C31 1.860(6) . ?
C1 H1A 0.9800 . ?
C1 H1B 0.9800 . ?
C1 H1C 0.9800 . ?
C2 H2A 0.9800 . ?
C2 H2B 0.9800 . ?
C2 H2C 0.9800 . ?
C3 H3A 0.9800 . ?
C3 H3B 0.9800 . ?
C3 H3C 0.9800 . ?
C4 H4A 0.9800 . ?
C4 H4B 0.9800 . ?
C4 H4C 0.9800 . ?
C5 H5A 0.9800 . ?
C5 H5B 0.9800 . ?
C5 H5C 0.9800 . ?
C6 H6A 0.9800 . ?
C6 H6B 0.9800 . ?
C6 H6C 0.9800 . ?
C7 H7A 0.9800 . ?
C7 H7B 0.9800 . ?
C7 H7C 0.9800 . ?
C8 H8A 0.9800 . ?
C8 H8B 0.9800 . ?
C8 H8C 0.9800 . ?
C9 H9A 0.9800 . ?
C9 H9B 0.9800 . ?
C9 H9C 0.9800 . ?
C10 H10A 0.9800 . ?
C10 H10B 0.9800 . ?
C10 H10C 0.9800 . ?
C11 H11A 0.9800 . ?
C11 H11B 0.9800 . ?
C11 H11C 0.9800 . ?
C12 H12A 0.9800 . ?
C12 H12B 0.9800 . ?
C12 H12C 0.9800 . ?
C13 C14 1.433(8) . ?
C13 C20 1.438(8) . ?
C14 H14 0.9500 . ?
C14 C15 1.398(8) . ?
C15 H15 0.9500 . ?
C15 C16 1.415(8) . ?
C16 C20 1.423(8) . ?
C17 H17A 0.9800 . ?
C17 H17B 0.9800 . ?
C17 H17C 0.9800 . ?
C18 H18A 0.9800 . ?
C18 H18B 0.9800 . ?
C18 H18C 0.9800 . ?
C19 H19A 0.9800 . ?
C19 H19B 0.9800 . ?
C19 H19C 0.9800 . ?
C20 H20 0.9500 . ?
C21 H21 0.9500 . ?
C21 C22 1.431(7) . ?
C21 C28 1.437(8) . ?
C22 C26 1.422(9) . ?
C23 H23A 0.9800 . ?
C23 H23B 0.9800 . ?
C23 H23C 0.9800 . ?
C24 H24A 0.9800 . ?
C24 H24B 0.9800 . ?
C24 H24C 0.9800 . ?
C25 H25A 0.9800 . ?
C25 H25B 0.9800 . ?
C25 H25C 0.9800 . ?
C26 H26 0.9500 . ?
C26 C27 1.424(8) . ?
C27 H27 0.9500 . ?
C27 C28 1.402(8) . ?
C29 H29A 0.9800 . ?
C29 H29B 0.9800 . ?
C29 H29C 0.9800 . ?
C30 H30A 0.9800 . ?
C30 H30B 0.9800 . ?
C30 H30C 0.9800 . ?
C31 H31A 0.9800 . ?
C31 H31B 0.9800 . ?
C31 H31C 0.9800 . ?
Zr2 Si9 2.9042(18) . ?
Zr2 C44 2.496(5) . ?
Zr2 C45 2.518(6) . ?
Zr2 C46 2.507(5) . ?
Zr2 C47 2.490(5) . ?
Zr2 C51 2.448(5) . ?
Zr2 C52 2.450(5) . ?
Zr2 C53 2.504(5) . ?
Zr2 C57 2.521(5) . ?
Zr2 C58 2.514(5) . ?
Zr2 C59 2.491(5) . ?
Si9 Si10 2.364(2) . ?
Si9 Si11 2.367(2) . ?
Si9 Si12 2.366(2) . ?
Si10 C32 1.896(7) . ?
Si10 C33 1.890(6) . ?
Si10 C34 1.890(7) . ?
Si11 C35 1.881(6) . ?
Si11 C36 1.890(6) . ?
Si11 C37 1.889(7) . ?
Si12 C38 1.891(6) . ?
Si12 C39 1.880(7) . ?
Si12 C40 1.887(7) . ?
Si13 C41 1.864(7) . ?
Si13 C42 1.875(6) . ?
Si13 C43 1.864(7) . ?
Si13 C44 1.891(6) . ?
Si14 C47 1.875(6) . ?
Si14 C48 1.873(7) . ?
Si14 C49 1.864(6) . ?
Si14 C50 1.858(6) . ?
Si15 C53 1.882(6) . ?
Si15 C54 1.869(7) . ?
Si15 C55 1.873(6) . ?
Si15 C56 1.864(7) . ?
Si16 C59 1.870(6) . ?
Si16 C60 1.870(6) . ?
Si16 C61 1.865(6) . ?
Si16 C62 1.860(6) . ?
C32 H32A 0.9800 . ?
C32 H32B 0.9800 . ?
C32 H32C 0.9800 . ?
C33 H33A 0.9800 . ?
C33 H33B 0.9800 . ?
C33 H33C 0.9800 . ?
C34 H34A 0.9800 . ?
C34 H34B 0.9800 . ?
C34 H34C 0.9800 . ?
C35 H35A 0.9800 . ?
C35 H35B 0.9800 . ?
C35 H35C 0.9800 . ?
C36 H36A 0.9800 . ?
C36 H36B 0.9800 . ?
C36 H36C 0.9800 . ?
C37 H37A 0.9800 . ?
C37 H37B 0.9800 . ?
C37 H37C 0.9800 . ?
C38 H38A 0.9800 . ?
C38 H38B 0.9800 . ?
C38 H38C 0.9800 . ?
C39 H39A 0.9800 . ?
C39 H39B 0.9800 . ?
C39 H39C 0.9800 . ?
C40 H40A 0.9800 . ?
C40 H40B 0.9800 . ?
C40 H40C 0.9800 . ?
C41 H41A 0.9800 . ?
C41 H41B 0.9800 . ?
C41 H41C 0.9800 . ?
C42 H42A 0.9800 . ?
C42 H42B 0.9800 . ?
C42 H42C 0.9800 . ?
C43 H43A 0.9800 . ?
C43 H43B 0.9800 . ?
C43 H43C 0.9800 . ?
C44 C45 1.421(8) . ?
C44 C51 1.412(9) . ?
C45 H45 0.9500 . ?
C45 C46 1.403(8) . ?
C46 H46 0.9500 . ?
C46 C47 1.424(9) . ?
C47 C51 1.434(7) . ?
C48 H48A 0.9800 . ?
C48 H48B 0.9800 . ?
C48 H48C 0.9800 . ?
C49 H49A 0.9800 . ?
C49 H49B 0.9800 . ?
C49 H49C 0.9800 . ?
C50 H50A 0.9800 . ?
C50 H50B 0.9800 . ?
C50 H50C 0.9800 . ?
C51 H51 0.9500 . ?
C52 H52 0.9500 . ?
C52 C53 1.409(8) . ?
C52 C59 1.438(7) . ?
C53 C57 1.419(8) . ?
C54 H54A 0.9800 . ?
C54 H54B 0.9800 . ?
C54 H54C 0.9800 . ?
C55 H55A 0.9800 . ?
C55 H55B 0.9800 . ?
C55 H55C 0.9800 . ?
C56 H56A 0.9800 . ?
C56 H56B 0.9800 . ?
C56 H56C 0.9800 . ?
C57 H57 0.9500 . ?
C57 C58 1.398(8) . ?
C58 H58 0.9500 . ?
C58 C59 1.425(8) . ?
C60 H60A 0.9800 . ?
C60 H60B 0.9800 . ?
C60 H60C 0.9800 . ?
C61 H61A 0.9800 . ?
C61 H61B 0.9800 . ?
C61 H61C 0.9800 . ?
C62 H62A 0.9800 . ?
C62 H62B 0.9800 . ?
C62 H62C 0.9800 . ?

loop_
_geom_torsion_atom_site_label_1
_geom_torsion_atom_site_label_2
_geom_torsion_atom_site_label_3
_geom_torsion_atom_site_label_4
_geom_torsion
_geom_torsion_site_symmetry_1
_geom_torsion_site_symmetry_2
_geom_torsion_site_symmetry_3
_geom_torsion_site_symmetry_4
_geom_torsion_publ_flag
Zr1 C13 C14 C15 64.8(4) . . . . ?
Zr1 C13 C20 C16 -65.8(4) . . . . ?
Zr1 C14 C15 C16 64.0(4) . . . . ?
Zr1 C15 C16 Si6 -136.8(5) . . . . ?
Zr1 C15 C16 C20 66.6(4) . . . . ?
Zr1 C16 C20 C13 66.4(4) . . . . ?
Zr1 C21 C22 Si7 128.4(4) . . . . ?
Zr1 C21 C22 C26 -67.0(4) . . . . ?
Zr1 C21 C28 Si8 -127.3(4) . . . . ?
Zr1 C21 C28 C27 68.1(4) . . . . ?
Zr1 C22 C26 C27 -65.5(4) . . . . ?
Zr1 C26 C27 C28 -64.0(4) . . . . ?
Zr1 C27 C28 Si8 129.2(4) . . . . ?
Zr1 C27 C28 C21 -65.8(4) . . . . ?
Si5 C13 C14 Zr1 135.0(4) . . . . ?
Si5 C13 C14 C15 -160.1(4) . . . . ?
Si5 C13 C20 Zr1 -133.0(4) . . . . ?
Si5 C13 C20 C16 161.2(4) . . . . ?
Si6 C16 C20 Zr1 134.1(4) . . . . ?
Si6 C16 C20 C13 -159.4(4) . . . . ?
Si7 C22 C26 Zr1 -129.9(4) . . . . ?
Si7 C22 C26 C27 164.6(4) . . . . ?
C10 Si5 C13 Zr1 84.2(4) . . . . ?
C10 Si5 C13 C14 -21.0(6) . . . . ?
C10 Si5 C13 C20 -176.2(5) . . . . ?
C11 Si5 C13 Zr1 -40.4(5) . . . . ?
C11 Si5 C13 C14 -145.6(5) . . . . ?
C11 Si5 C13 C20 59.2(5) . . . . ?
C12 Si5 C13 Zr1 -159.6(4) . . . . ?
C12 Si5 C13 C14 95.3(5) . . . . ?
C12 Si5 C13 C20 -59.9(5) . . . . ?
C13 C14 C15 Zr1 -64.3(4) . . . . ?
C13 C14 C15 C16 -0.3(6) . . . . ?
C14 C13 C20 Zr1 67.4(4) . . . . ?
C14 C13 C20 C16 1.6(6) . . . . ?
C14 C15 C16 Zr1 -65.3(4) . . . . ?
C14 C15 C16 Si6 157.8(4) . . . . ?
C14 C15 C16 C20 1.3(6) . . . . ?
C15 C16 C20 Zr1 -68.2(4) . . . . ?
C15 C16 C20 C13 -1.8(6) . . . . ?
C17 Si6 C16 Zr1 -78.6(5) . . . . ?
C17 Si6 C16 C15 29.3(6) . . . . ?
C17 Si6 C16 C20 -177.9(5) . . . . ?
C18 Si6 C16 Zr1 48.1(5) . . . . ?
C18 Si6 C16 C15 155.9(5) . . . . ?
C18 Si6 C16 C20 -51.3(6) . . . . ?
C19 Si6 C16 Zr1 163.3(4) . . . . ?
C19 Si6 C16 C15 -88.9(6) . . . . ?
C19 Si6 C16 C20 63.9(6) . . . . ?
C20 C13 C14 Zr1 -65.6(3) . . . . ?
C20 C13 C14 C15 -0.8(6) . . . . ?
C21 C22 C26 Zr1 65.1(3) . . . . ?
C21 C22 C26 C27 -0.4(6) . . . . ?
C22 C21 C28 Zr1 -67.1(4) . . . . ?
C22 C21 C28 Si8 165.7(4) . . . . ?
C22 C21 C28 C27 1.0(6) . . . . ?
C22 C26 C27 Zr1 65.1(4) . . . . ?
C22 C26 C27 C28 1.0(6) . . . . ?
C23 Si7 C22 Zr1 109.9(4) . . . . ?
C23 Si7 C22 C21 11.7(6) . . . . ?
C23 Si7 C22 C26 -149.9(5) . . . . ?
C24 Si7 C22 Zr1 -129.8(4) . . . . ?
C24 Si7 C22 C21 132.0(5) . . . . ?
C24 Si7 C22 C26 -29.7(5) . . . . ?
C25 Si7 C22 Zr1 -10.0(5) . . . . ?
C25 Si7 C22 C21 -108.2(5) . . . . ?
C25 Si7 C22 C26 90.1(5) . . . . ?
C26 C27 C28 Zr1 64.6(4) . . . . ?
C26 C27 C28 Si8 -166.2(4) . . . . ?
C26 C27 C28 C21 -1.2(6) . . . . ?
C28 C21 C22 Zr1 66.6(4) . . . . ?
C28 C21 C22 Si7 -164.9(4) . . . . ?
C28 C21 C22 C26 -0.3(6) . . . . ?
C29 Si8 C28 Zr1 -114.0(4) . . . . ?
C29 Si8 C28 C21 -16.7(6) . . . . ?
C29 Si8 C28 C27 145.1(5) . . . . ?
C30 Si8 C28 Zr1 129.5(4) . . . . ?
C30 Si8 C28 C21 -133.2(5) . . . . ?
C30 Si8 C28 C27 28.6(5) . . . . ?
C31 Si8 C28 Zr1 8.0(5) . . . . ?
C31 Si8 C28 C21 105.3(5) . . . . ?
C31 Si8 C28 C27 -92.9(5) . . . . ?
Zr2 C44 C45 C46 -64.7(4) . . . . ?
Zr2 C44 C51 C47 66.9(4) . . . . ?
Zr2 C45 C46 C47 -64.8(4) . . . . ?
Zr2 C46 C47 Si14 125.9(4) . . . . ?
Zr2 C46 C47 C51 -65.5(4) . . . . ?
Zr2 C47 C51 C44 -67.2(4) . . . . ?
Zr2 C52 C53 Si15 -133.0(4) . . . . ?
Zr2 C52 C53 C57 67.2(4) . . . . ?
Zr2 C52 C59 Si16 132.7(4) . . . . ?
Zr2 C52 C59 C58 -68.1(3) . . . . ?
Zr2 C53 C57 C58 65.1(4) . . . . ?
Zr2 C57 C58 C59 64.2(4) . . . . ?
Zr2 C58 C59 Si16 -135.7(4) . . . . ?
Zr2 C58 C59 C52 66.0(3) . . . . ?
Si13 C44 C45 Zr2 -130.6(4) . . . . ?
Si13 C44 C45 C46 164.7(4) . . . . ?
Si13 C44 C51 Zr2 129.0(4) . . . . ?
Si13 C44 C51 C47 -164.1(4) . . . . ?
Si14 C47 C51 Zr2 -124.5(5) . . . . ?
Si14 C47 C51 C44 168.3(4) . . . . ?
Si15 C53 C57 Zr2 134.6(4) . . . . ?
Si15 C53 C57 C58 -160.3(4) . . . . ?
C41 Si13 C44 Zr2 110.9(4) . . . . ?
C41 Si13 C44 C45 -148.3(5) . . . . ?
C41 Si13 C44 C51 12.4(6) . . . . ?
C42 Si13 C44 Zr2 -11.4(5) . . . . ?
C42 Si13 C44 C45 89.4(5) . . . . ?
C42 Si13 C44 C51 -109.9(5) . . . . ?
C43 Si13 C44 Zr2 -131.4(4) . . . . ?
C43 Si13 C44 C45 -30.5(5) . . . . ?
C43 Si13 C44 C51 130.2(5) . . . . ?
C44 C45 C46 Zr2 64.3(4) . . . . ?
C44 C45 C46 C47 -0.5(6) . . . . ?
C45 C44 C51 Zr2 -67.2(4) . . . . ?
C45 C44 C51 C47 -0.4(6) . . . . ?
C45 C46 C47 Zr2 65.7(4) . . . . ?
C45 C46 C47 Si14 -168.4(4) . . . . ?
C45 C46 C47 C51 0.3(6) . . . . ?
C46 C47 C51 Zr2 67.3(4) . . . . ?
C46 C47 C51 C44 0.1(6) . . . . ?
C48 Si14 C47 Zr2 128.5(4) . . . . ?
C48 Si14 C47 C46 30.6(5) . . . . ?
C48 Si14 C47 C51 -135.3(5) . . . . ?
C49 Si14 C47 Zr2 7.4(4) . . . . ?
C49 Si14 C47 C46 -90.4(5) . . . . ?
C49 Si14 C47 C51 103.7(5) . . . . ?
C50 Si14 C47 Zr2 -112.7(3) . . . . ?
C50 Si14 C47 C46 149.5(5) . . . . ?
C50 Si14 C47 C51 -16.4(6) . . . . ?
C51 C44 C45 Zr2 65.2(4) . . . . ?
C51 C44 C45 C46 0.5(6) . . . . ?
C52 C53 C57 Zr2 -65.2(4) . . . . ?
C52 C53 C57 C58 -0.1(6) . . . . ?
C53 C52 C59 Zr2 67.1(4) . . . . ?
C53 C52 C59 Si16 -160.1(4) . . . . ?
C53 C52 C59 C58 -1.0(6) . . . . ?
C53 C57 C58 Zr2 -64.7(4) . . . . ?
C53 C57 C58 C59 -0.5(6) . . . . ?
C54 Si15 C53 Zr2 -47.9(5) . . . . ?
C54 Si15 C53 C52 52.7(6) . . . . ?
C54 Si15 C53 C57 -151.4(5) . . . . ?
C55 Si15 C53 Zr2 -165.5(4) . . . . ?
C55 Si15 C53 C52 -64.9(5) . . . . ?
C55 Si15 C53 C57 91.0(5) . . . . ?
C56 Si15 C53 Zr2 78.3(4) . . . . ?
C56 Si15 C53 C52 179.0(5) . . . . ?
C56 Si15 C53 C57 -25.1(6) . . . . ?
C57 C58 C59 Zr2 -65.2(4) . . . . ?
C57 C58 C59 Si16 159.1(4) . . . . ?
C57 C58 C59 C52 0.9(6) . . . . ?
C59 C52 C53 Zr2 -66.6(4) . . . . ?
C59 C52 C53 Si15 160.4(4) . . . . ?
C59 C52 C53 C57 0.7(6) . . . . ?
C60 Si16 C59 Zr2 43.5(5) . . . . ?
C60 Si16 C59 C52 -55.0(5) . . . . ?
C60 Si16 C59 C58 151.0(5) . . . . ?
C61 Si16 C59 Zr2 160.8(4) . . . . ?
C61 Si16 C59 C52 62.3(5) . . . . ?
C61 Si16 C59 C58 -91.7(5) . . . . ?
C62 Si16 C59 Zr2 -81.4(4) . . . . ?
C62 Si16 C59 C52 -179.9(4) . . . . ?
C62 Si16 C59 C58 26.1(6) . . . . ?

loop_
_twin_individual_id
_twin_individual_mass_fraction_refined
1 0.52
2 0.48

loop_
_exptl_oxdiff_crystal_face_indexfrac_h
_exptl_oxdiff_crystal_face_indexfrac_k
_exptl_oxdiff_crystal_face_indexfrac_l
_exptl_oxdiff_crystal_face_x
_exptl_oxdiff_crystal_face_y
_exptl_oxdiff_crystal_face_z
-23.0296 1.9912 -0.0054 0.9325 -0.3393 0.0078
23.0296 -1.9912 0.0054 -0.9325 0.3393 -0.0078
1.0395 0.0010 -12.9772 -0.0277 0.0183 -0.9900
-1.0395 -0.0010 12.9772 0.0277 -0.0183 0.9900
-5.9533 -7.0026 -0.0140 0.3230 0.8930 0.0166
5.9533 7.0026 0.0140 -0.3230 -0.8930 -0.0166
